data_4003580
loop_
_publ_author_name
'Shankar P N, Ravi'
'Orlandi, Fabio'
'Manuel, Pascal'
'Zhang, Weiguo'
'Halasyamani, P. Shiv'
'Sundaresan, Athinarayanan'

_publ_section_title
;
 A-Site and B-Site Cation Ordering Induces Polar and Multiferroic Behavior
 in the Perovskite NaLnNiWO6 (Ln = Y, Dy, Ho, and Yb)
;
_journal_name_full 'Chemistry of Materials'
_journal_paper_doi 10.1021/acs.chemmater.0c01149
_journal_year 2020
_chemical_formula_sum 'Dy Na Ni O6 W'
_chemical_formula_weight 524.019
_space_group_IT_number 4
_space_group_name_Hall 'P 2yb'
_space_group_name_H-M_alt 'P 1 21 1'
_symmetry_cell_setting monoclinic
_symmetry_space_group_name_Hall 'P 2yb'
_symmetry_space_group_name_H-M 'P 1 21 1'
_cell_angle_alpha 90.0000
_cell_angle_beta 90.2455(4)
_cell_angle_gamma 90.0000
_cell_formula_units_Z 2
_cell_length_a 5.33793(3)
_cell_length_b 5.48741(3)
_cell_length_c 7.75779(5)
_cell_measurement_temperature 300
_cell_volume 227.235(2)
_computing_structure_refinement FULLPROF
_diffrn_ambient_temperature 300
_diffrn_measurement_device_type Panalytical
_diffrn_radiation_type "'Cu K\a'"
_diffrn_radiation_wavelength 1.540596
_pd_instr_location ' ?'
_pd_meas_2theta_range_inc 0.026261
_pd_meas_2theta_range_max 119.99238
_pd_meas_2theta_range_min 10.01313
_pd_meas_number_of_points 4189
_pd_proc_2theta_range_inc 0.026261
_pd_proc_2theta_range_max 120.0318
_pd_proc_2theta_range_min 10.0526
_pd_proc_ls_pref_orient_corr ' ?'
_pd_proc_ls_prof_R_factor 2.4348
_pd_proc_ls_prof_wR_expected 1.4031
_pd_proc_ls_prof_wR_factor 3.6563
_pd_proc_wavelength 1.540596
_pd_spec_mounting ' ?'
_refine_ls_goodness_of_fit_all 6.7903
_refine_ls_number_parameters 80
_refine_ls_number_reflns 390
_refine_ls_number_restraints 0
_refine_ls_R_I_factor 3.2164
_cod_data_source_file cm0c01149_si_002.cif
_cod_data_source_block NaDyNiWO6
_cod_depositor_comments
;
The following automatic conversions were performed:

data item '_symmetry_cell_setting' value 'Monoclinic' was changed to
'monoclinic' in accordance with the
/home/data/users/saulius/crontab/automatic-downloads/rss-feeds/ACS/lib/dictionaries/cif_core.dic
dictionary named 'cif_core.dic' version 2.4.2 last updated on
2011-04-26.

Automatic conversion script
Id: cif_fix_values 7556 2019-12-06 15:28:31Z antanas 
;
_cod_original_cell_volume 227.234(2)
_cod_original_sg_symbol_H-M 'P 21'
_cod_original_formula_sum 'Na Dy Ni W O6'
_cod_database_code 4003580
_pd_proc_ls_prof_cr_factor 11.2972
_pd_proc_ls_prof_cwr_factor 10.3226
_pd_proc_ls_prof_cwr_expected 3.9614
_pd_proc_ls_prof_chi2 6.7903
_pd_proc_ls_prof_echi2 6.9473

loop_
_symmetry_equiv_pos_as_xyz
x,y,z
-x,y+1/2,-z

loop_
_atom_site_label
_atom_site_fract_x
_atom_site_fract_y
_atom_site_fract_z
_atom_site_U_iso_or_equiv
_atom_site_occupancy
_atom_site_adp_type
_atom_site_type_symbol
Na 0.255(3) 0.210(2) 0.0051(17) 0.01749 1.00000 Uiso Na
Dy 0.2655(5) 0.3099(9) 0.5001(3) 0.00004 1.00000 Uiso Dy
Ni 0.7517(14) 0.253(4) 0.2496(7) 0.00897 1.00000 Uiso Ni
W 0.7602(4) 0.25000 0.76516(19) 0.00113 1.00000 Uiso W
O1 0.556(4) 0.538(4) 0.713(3) 0.01267 1.00000 Uiso O
O2 0.561(4) 0.538(4) 0.286(3) 0.01267 1.00000 Uiso O
O3 -0.044(4) -0.064(4) 0.200(3) 0.01267 1.00000 Uiso O
O4 -0.046(4) -0.057(4) 0.798(3) 0.01267 1.00000 Uiso O
O5 0.868(3) 0.218(4) 0.463(2) 0.01267 1.00000 Uiso O
O6 0.668(3) 0.190(3) -0.008(2) 0.01267 1.00000 Uiso O

loop_
_atom_type_symbol
_atom_type_scat_Cromer_Mann_a1
_atom_type_scat_Cromer_Mann_b1
_atom_type_scat_Cromer_Mann_a2
_atom_type_scat_Cromer_Mann_b2
_atom_type_scat_Cromer_Mann_a3
_atom_type_scat_Cromer_Mann_b3
_atom_type_scat_Cromer_Mann_a4
_atom_type_scat_Cromer_Mann_b4
_atom_type_scat_Cromer_Mann_c
_atom_type_scat_dispersion_real
_atom_type_scat_dispersion_imag
_atom_type_scat_source
na 4.76260 3.28500 3.17360 8.84220 1.26740 0.31360 1.11280 129.42400 0.67600 0.12900 0.12400 International_Tables_for_Crystallography_Vol.C(1991)_Tables_6.1.1.4_and_6.1.1.5
dy 26.50700 2.18020 17.63830 0.20217 14.55960 12.18990 2.96577 111.87400 4.29728 -10.42300 9.74800 International_Tables_for_Crystallography_Vol.C(1991)_Tables_6.1.1.4_and_6.1.1.5
ni 12.83760 3.87850 7.29200 0.25650 4.44380 12.17630 2.38000 66.34210 1.03410 -2.95600 0.50900 International_Tables_for_Crystallography_Vol.C(1991)_Tables_6.1.1.4_and_6.1.1.5
w 29.08180 1.72029 15.43000 9.22590 14.43270 0.32170 5.11982 57.05600 9.88750 -6.04800 5.57700 International_Tables_for_Crystallography_Vol.C(1991)_Tables_6.1.1.4_and_6.1.1.5
o 3.04850 13.27710 2.28680 5.70110 1.54630 0.32390 0.86700 32.90890 0.25080 0.04700 0.03200 International_Tables_for_Crystallography_Vol.C(1991)_Tables_6.1.1.4_and_6.1.1.5

loop_
_geom_angle_atom_site_label_1
_geom_angle_atom_site_label_2
_geom_angle_atom_site_label_3
_geom_angle
_geom_angle_site_symmetry_1
_geom_angle_site_symmetry_3
_geom_angle_publ_flag
O1 Na O2 116.6(15) 2_646 2_645 ?
O1 Na O3 63.0(11) 2_646 1_555 ?
O1 Na O3 165.5(17) 2_646 2_555 ?
O1 Na O4 122.3(15) 2_646 1_554 ?
O1 Na O4 80.1(13) 2_646 2_556 ?
O1 Na O6 68.6(11) 2_646 1_555 ?
O1 Na O6 65.0(9) 2_646 2_645 ?
O1 Na O6 107.1(12) 2_646 2_655 ?
O2 Na O3 120.6(14) 2_645 1_555 ?
O2 Na O3 77.6(12) 2_645 2_555 ?
O2 Na O4 61.3(10) 2_645 1_554 ?
O2 Na O4 162.8(17) 2_645 2_556 ?
O2 Na O6 64.4(11) 2_645 1_555 ?
O2 Na O6 66.4(9) 2_645 2_645 ?
O2 Na O6 107.6(12) 2_645 2_655 ?
O3 Na O3 113.7(15) 1_555 2_555 ?
O3 Na O4 71.1(11) 1_555 1_554 ?
O3 Na O4 69.0(12) 1_555 2_556 ?
O3 Na O6 126.7(14) 1_555 1_555 ?
O3 Na O6 61.5(9) 1_555 2_645 ?
O3 Na O6 130.1(13) 1_555 2_655 ?
O3 Na O4 66.0(12) 2_555 1_554 ?
O3 Na O4 85.5(14) 2_555 2_556 ?
O3 Na O6 118.6(15) 2_555 1_555 ?
O3 Na O6 127.3(13) 2_555 2_645 ?
O3 Na O6 63.2(10) 2_555 2_655 ?
O4 Na O4 114.2(15) 1_554 2_556 ?
O4 Na O6 122.5(14) 1_554 1_555 ?
O4 Na O6 63.4(9) 1_554 2_645 ?
O4 Na O6 129.2(13) 1_554 2_655 ?
O4 Na O6 123.2(15) 2_556 1_555 ?
O4 Na O6 128.2(13) 2_556 2_645 ?
O4 Na O6 61.2(10) 2_556 2_655 ?
O6 Na O6 79.0(10) 1_555 2_645 ?
O6 Na O6 84.0(10) 1_555 2_655 ?
O6 Na O6 162.9(11) 2_645 2_655 ?
O1 Dy O1 119.8(15) 1_555 2_646 ?
O1 Dy O2 79.2(12) 1_555 1_555 ?
O1 Dy O2 68.4(11) 1_555 2_646 ?
O1 Dy O3 65.8(10) 1_555 2_556 ?
O1 Dy O4 132.5(15) 1_555 2_556 ?
O1 Dy O5 140.4(14) 1_555 1_455 ?
O1 Dy O5 69.2(10) 1_555 2_656 ?
O1 Dy O2 67.8(11) 2_646 1_555 ?
O1 Dy O2 86.4(13) 2_646 2_646 ?
O1 Dy O3 156.7(16) 2_646 2_556 ?
O1 Dy O4 75.6(11) 2_646 2_556 ?
O1 Dy O5 98.7(12) 2_646 1_455 ?
O1 Dy O5 141.6(15) 2_646 2_656 ?
O2 Dy O2 120.1(15) 1_555 2_646 ?
O2 Dy O3 133.7(14) 1_555 2_556 ?
O2 Dy O4 65.5(10) 1_555 2_556 ?
O2 Dy O5 127.7(14) 1_555 1_455 ?
O2 Dy O5 78.9(11) 1_555 2_656 ?
O2 Dy O3 74.6(11) 2_646 2_556 ?
O2 Dy O4 157.5(16) 2_646 2_556 ?
O2 Dy O5 108.4(13) 2_646 1_455 ?
O2 Dy O5 128.1(15) 2_646 2_656 ?
O3 Dy O4 118.7(14) 2_556 2_556 ?
O3 Dy O5 75.3(11) 2_556 1_455 ?
O3 Dy O5 61.4(10) 2_556 2_656 ?
O4 Dy O5 62.2(10) 2_556 1_455 ?
O4 Dy O5 73.6(11) 2_556 2_656 ?
O5 Dy O5 86.7(12) 1_455 2_656 ?
O1 Ni O2 91.3(17) 2_646 1_555 ?
O1 Ni O3 88.0(16) 2_646 1_655 ?
O1 Ni O4 176(2) 2_646 2_656 ?
O1 Ni O5 94.8(15) 2_646 1_555 ?
O1 Ni O6 82.6(13) 2_646 1_555 ?
O2 Ni O3 178(2) 1_555 1_655 ?
O2 Ni O4 91.2(17) 1_555 2_656 ?
O2 Ni O5 97.9(17) 1_555 1_555 ?
O2 Ni O6 99.7(16) 1_555 1_555 ?
O3 Ni O4 89.3(17) 1_655 2_656 ?
O3 Ni O5 84.3(15) 1_655 1_555 ?
O3 Ni O6 78.1(13) 1_655 1_555 ?
O4 Ni O5 87.4(15) 2_656 1_555 ?
O4 Ni O6 94.5(15) 2_656 1_555 ?
O5 Ni O6 162.3(15) 1_555 1_555 ?
O1 W O2 87.4(15) 1_555 2_646 ?
O1 W O3 92.3(16) 1_555 2_656 ?
O1 W O4 174.5(20) 1_555 1_655 ?
O1 W O5 89.6(13) 1_555 1_555 ?
O1 W O6 100.9(15) 1_555 1_556 ?
O2 W O3 177.6(20) 2_646 2_656 ?
O2 W O4 88.8(15) 2_646 1_655 ?
O2 W O5 88.5(12) 2_646 1_555 ?
O2 W O6 82.1(13) 2_646 1_556 ?
O3 W O4 91.3(16) 2_656 1_655 ?
O3 W O5 89.1(13) 2_656 1_555 ?
O3 W O6 100.4(15) 2_656 1_556 ?
O4 W O5 86.4(13) 1_655 1_555 ?
O4 W O6 82.5(13) 1_655 1_556 ?
O5 W O6 165.5(13) 1_555 1_556 ?
Na O1 Dy 161.7(10) 2_656 1_555 ?
Na O1 Dy 101.5(9) 2_656 2_656 ?
Na O1 Ni 88.9(11) 2_656 2_656 ?
Na O1 W 84.6(10) 2_656 1_555 ?
Na O1 O2 116.1(13) 2_656 2_646 ?
Na O1 O2 74.2(11) 2_656 2_656 ?
Na O1 O3 103.9(12) 2_656 2_556 ?
Na O1 O3 60.0(10) 2_656 2_656 ?
Na O1 O5 126.3(11) 2_656 2_656 ?
Na O1 O6 62.5(9) 2_656 1_556 ?
Na O1 O6 49.2(9) 2_656 2_656 ?
Dy O1 Dy 95.7(8) 1_555 2_656 ?
Dy O1 Ni 83.7(11) 1_555 2_656 ?
Dy O1 W 94.2(8) 1_555 1_555 ?
Dy O1 O2 52.9(9) 1_555 2_646 ?
Dy O1 O2 110.0(11) 1_555 2_656 ?
Dy O1 O3 59.1(9) 1_555 2_556 ?
Dy O1 O3 128.6(12) 1_555 2_656 ?
Dy O1 O5 51.8(9) 1_555 2_656 ?
Dy O1 O6 106.0(9) 1_555 1_556 ?
Dy O1 O6 115.0(10) 1_555 2_656 ?
Dy O1 Ni 93.4(9) 2_656 2_656 ?
Dy O1 W 114.6(9) 2_656 1_555 ?
Dy O1 O2 133.6(12) 2_656 2_646 ?
Dy O1 O2 59.3(10) 2_656 2_656 ?
Dy O1 O3 131.1(12) 2_656 2_556 ?
Dy O1 O3 85.3(11) 2_656 2_656 ?
Dy O1 O5 76.8(9) 2_656 2_656 ?
Dy O1 O6 145.2(10) 2_656 1_556 ?
Dy O1 O6 124.1(10) 2_656 2_656 ?
Ni O1 W 151.9(13) 2_656 1_555 ?
Ni O1 O2 112.6(16) 2_656 2_646 ?
Ni O1 O3 46.6(11) 2_656 2_556 ?
Ni O1 O3 147.7(15) 2_656 2_656 ?
Ni O1 O6 115.5(13) 2_656 1_556 ?
Ni O1 O6 49.2(10) 2_656 2_656 ?
W O1 O2 48.5(10) 1_555 2_646 ?
W O1 O2 155.3(14) 1_555 2_656 ?
W O1 O3 108.8(12) 1_555 2_556 ?
W O1 O5 145.8(12) 1_555 2_656 ?
W O1 O6 108.6(11) 1_555 2_656 ?
O2 O1 O2 154.3(15) 2_646 2_656 ?
O2 O1 O3 66.3(11) 2_646 2_556 ?
O2 O1 O3 90.6(13) 2_646 2_656 ?
O2 O1 O5 99.5(13) 2_646 2_656 ?
O2 O1 O6 53.9(10) 2_646 1_556 ?
O2 O1 O6 101.4(12) 2_646 2_656 ?
O2 O1 O3 88.7(12) 2_656 2_556 ?
O2 O1 O3 114.1(14) 2_656 2_656 ?
O2 O1 O5 58.8(10) 2_656 2_656 ?
O2 O1 O6 132.4(13) 2_656 1_556 ?
O2 O1 O6 66.4(11) 2_656 2_656 ?
O3 O1 O3 143.6(15) 2_556 2_656 ?
O3 O1 O5 54.5(10) 2_556 2_656 ?
O3 O1 O6 83.8(11) 2_556 1_556 ?
O3 O1 O6 55.9(10) 2_556 2_656 ?
O3 O1 O5 161.8(14) 2_656 2_656 ?
O3 O1 O6 59.9(10) 2_656 1_556 ?
O3 O1 O6 106.0(12) 2_656 2_656 ?
O5 O1 O6 138.0(12) 2_656 1_556 ?
O5 O1 O6 86.9(10) 2_656 2_656 ?
O6 O1 O6 70.7(10) 1_556 2_656 ?
Na O2 Dy 160.4(10) 2_655 1_555 ?
Na O2 Dy 102.9(9) 2_655 2_656 ?
Na O2 Ni 88.0(13) 2_655 1_555 ?
Na O2 W 87.0(10) 2_655 2_656 ?
Na O2 O1 115.7(12) 2_655 2_646 ?
Na O2 O1 74.8(11) 2_655 2_656 ?
Na O2 O4 103.3(12) 2_655 2_556 ?
Na O2 O4 60.4(10) 2_655 2_656 ?
Na O2 O5 115.5(11) 2_655 1_555 ?
Na O2 O6 49.8(9) 2_655 2_655 ?
Dy O2 Dy 95.2(8) 1_555 2_656 ?
Dy O2 Ni 91.5(10) 1_555 1_555 ?
Dy O2 W 83.8(8) 1_555 2_656 ?
Dy O2 O1 52.9(9) 1_555 2_646 ?
Dy O2 O1 109.3(11) 1_555 2_656 ?
Dy O2 O4 58.5(9) 1_555 2_556 ?
Dy O2 O4 129.6(12) 1_555 2_656 ?
Dy O2 O5 74.8(9) 1_555 1_555 ?
Dy O2 O6 113.3(10) 1_555 2_655 ?
Dy O2 Ni 114.2(13) 2_656 1_555 ?
Dy O2 W 95.6(8) 2_656 2_656 ?
Dy O2 O1 133.3(12) 2_656 2_646 ?
Dy O2 O1 58.7(10) 2_656 2_656 ?
Dy O2 O4 129.3(12) 2_656 2_556 ?
Dy O2 O4 85.4(11) 2_656 2_656 ?
Dy O2 O5 80.0(10) 2_656 1_555 ?
Dy O2 O6 123.2(10) 2_656 2_655 ?
Ni O2 W 150.2(14) 1_555 2_656 ?
Ni O2 O1 46.6(12) 1_555 2_646 ?
Ni O2 O1 158.1(18) 1_555 2_656 ?
Ni O2 O4 109.4(14) 1_555 2_556 ?
Ni O2 O6 113.1(14) 1_555 2_655 ?
W O2 O1 111.0(12) 2_656 2_646 ?
W O2 O4 146.5(13) 2_656 2_656 ?
W O2 O5 157.6(12) 2_656 1_555 ?
O1 O2 O1 154.3(15) 2_646 2_656 ?
O1 O2 O4 67.1(11) 2_646 2_556 ?
O1 O2 O4 91.4(13) 2_646 2_656 ?
O1 O2 O5 60.7(10) 2_646 1_555 ?
O1 O2 O6 102.2(13) 2_646 2_655 ?
O1 O2 O4 88.0(12) 2_656 2_556 ?
O1 O2 O4 113.5(14) 2_656 2_656 ?
O1 O2 O5 138.5(14) 2_656 1_555 ?
O1 O2 O6 65.7(11) 2_656 2_655 ?
O4 O2 O4 145.2(15) 2_556 2_656 ?
O4 O2 O5 124.3(13) 2_556 1_555 ?
O4 O2 O6 55.0(10) 2_556 2_655 ?
O4 O2 O5 55.6(10) 2_656 1_555 ?
O4 O2 O6 107.8(13) 2_656 2_655 ?
O5 O2 O6 152.6(13) 1_555 2_655 ?
Na O3 Na 101.7(11) 1_555 2_545 ?
Na O3 Dy 153.7(9) 1_555 2_546 ?
Na O3 Ni 87.1(11) 1_555 1_455 ?
Na O3 W 84.4(10) 1_555 2_646 ?
Na O3 O1 126.5(13) 1_555 2_546 ?
Na O3 O1 57.0(10) 1_555 2_646 ?
Na O3 O4 116.9(12) 1_555 2_546 ?
Na O3 O4 49.1(10) 1_555 2_556 ?
Na O3 O5 102.7(11) 1_555 1_455 ?
Na O3 O6 72.7(10) 1_555 1_455 ?
Na O3 O6 63.0(9) 1_555 2_645 ?
Na O3 Dy 104.0(9) 2_545 2_546 ?
Na O3 Ni 108.7(14) 2_545 1_455 ?
Na O3 W 101.6(11) 2_545 2_646 ?
Na O3 O1 78.7(12) 2_545 2_546 ?
Na O3 O1 137.6(14) 2_545 2_646 ?
Na O3 O4 63.9(11) 2_545 2_546 ?
Na O3 O4 128.0(14) 2_545 2_556 ?
Na O3 O5 140.4(13) 2_545 1_455 ?
Na O3 O6 65.1(10) 2_545 1_455 ?
Na O3 O6 74.2(11) 2_545 2_645 ?
Dy O3 Ni 79.9(11) 2_546 1_455 ?
Dy O3 W 95.4(8) 2_546 2_646 ?
Dy O3 O1 55.1(9) 2_546 2_546 ?
Dy O3 O1 105.0(11) 2_546 2_646 ?
Dy O3 O4 79.6(10) 2_546 2_546 ?
Dy O3 O4 108.8(11) 2_546 2_556 ?
Dy O3 O5 52.9(9) 2_546 1_455 ?
Dy O3 O6 114.1(10) 2_546 1_455 ?
Dy O3 O6 129.9(9) 2_546 2_645 ?
Ni O3 W 149.5(14) 1_455 2_646 ?
Ni O3 O1 45.3(11) 1_455 2_546 ?
Ni O3 O1 106.3(14) 1_455 2_646 ?
Ni O3 O4 155.5(18) 1_455 2_546 ?
Ni O3 O6 50.7(11) 1_455 1_455 ?
Ni O3 O6 149.5(14) 1_455 2_645 ?
W O3 O1 148.7(14) 2_646 2_546 ?
W O3 O1 45.5(10) 2_646 2_646 ?
W O3 O4 46.5(11) 2_646 2_546 ?
W O3 O4 113.9(13) 2_646 2_556 ?
W O3 O5 111.4(13) 2_646 1_455 ?
W O3 O6 149.5(12) 2_646 1_455 ?
O1 O3 O1 143.6(15) 2_546 2_646 ?
O1 O3 O4 110.9(14) 2_546 2_546 ?
O1 O3 O4 88.2(12) 2_546 2_556 ?
O1 O3 O5 61.7(11) 2_546 1_455 ?
O1 O3 O6 59.0(10) 2_546 1_455 ?
O1 O3 O6 152.8(13) 2_546 2_645 ?
O1 O3 O4 91.9(13) 2_646 2_546 ?
O1 O3 O4 68.7(11) 2_646 2_556 ?
O1 O3 O5 82.0(12) 2_646 1_455 ?
O1 O3 O6 126.5(13) 2_646 1_455 ?
O1 O3 O6 63.6(10) 2_646 2_645 ?
O4 O3 O4 160.1(15) 2_546 2_556 ?
O4 O3 O5 127.8(15) 2_546 1_455 ?
O4 O3 O6 128.9(14) 2_546 1_455 ?
O4 O3 O6 54.0(10) 2_546 2_645 ?
O4 O3 O5 56.1(11) 2_556 1_455 ?
O4 O3 O6 65.1(11) 2_556 1_455 ?
O4 O3 O6 110.5(12) 2_556 2_645 ?
O5 O3 O6 93.4(11) 1_455 1_455 ?
O5 O3 O6 145.3(13) 1_455 2_645 ?
O6 O3 O6 110.0(11) 1_455 2_645 ?
Na O4 Na 101.3(11) 1_556 2_546 ?
Na O4 Dy 156.2(9) 1_556 2_546 ?
Na O4 Ni 85.6(12) 1_556 2_646 ?
Na O4 W 85.7(10) 1_556 1_455 ?
Na O4 O2 127.1(13) 1_556 2_546 ?
Na O4 O2 58.3(10) 1_556 2_646 ?
Na O4 O3 115.5(12) 1_556 2_546 ?
Na O4 O3 50.1(10) 1_556 2_556 ?
Na O4 O5 120.7(12) 1_556 2_646 ?
Na O4 O6 73.5(10) 1_556 1_456 ?
Na O4 O6 61.4(9) 1_556 2_646 ?
Na O4 Dy 102.2(9) 2_546 2_546 ?
Na O4 Ni 103.1(12) 2_546 2_646 ?
Na O4 W 107.7(10) 2_546 1_455 ?
Na O4 O2 77.5(12) 2_546 2_546 ?
Na O4 O2 137.2(15) 2_546 2_646 ?
Na O4 O3 61.9(11) 2_546 2_546 ?
Na O4 O3 129.2(14) 2_546 2_556 ?
Na O4 O5 116.3(12) 2_546 2_646 ?
Na O4 O6 66.8(10) 2_546 1_456 ?
Na O4 O6 72.6(10) 2_546 2_646 ?
Dy O4 Ni 92.3(9) 2_546 2_646 ?
Dy O4 W 84.0(8) 2_546 1_455 ?
Dy O4 O2 56.0(9) 2_546 2_546 ?
Dy O4 O2 104.9(11) 2_546 2_646 ?
Dy O4 O3 79.1(10) 2_546 2_546 ?
Dy O4 O3 110.4(11) 2_546 2_556 ?
Dy O4 O5 49.5(9) 2_546 2_646 ?
Dy O4 O6 113.2(10) 2_546 1_456 ?
Dy O4 O6 130.1(9) 2_546 2_646 ?
Ni O4 W 149.1(14) 2_646 1_455 ?
Ni O4 O2 146.9(15) 2_646 2_546 ?
Ni O4 O3 47.7(12) 2_646 2_546 ?
Ni O4 O3 113.1(16) 2_646 2_556 ?
Ni O4 O6 153.7(14) 2_646 1_456 ?
W O4 O2 47.3(10) 1_455 2_546 ?
W O4 O2 107.5(12) 1_455 2_646 ?
W O4 O3 157.2(14) 1_455 2_546 ?
W O4 O5 120.1(12) 1_455 2_646 ?
W O4 O6 46.5(9) 1_455 1_456 ?
W O4 O6 145.7(11) 1_455 2_646 ?
O2 O4 O2 145.2(15) 2_546 2_646 ?
O2 O4 O3 110.1(13) 2_546 2_546 ?
O2 O4 O3 89.4(12) 2_546 2_556 ?
O2 O4 O5 105.5(13) 2_546 2_646 ?
O2 O4 O6 57.3(10) 2_546 1_456 ?
O2 O4 O6 150.1(13) 2_546 2_646 ?
O2 O4 O3 91.6(13) 2_646 2_546 ?
O2 O4 O3 69.3(12) 2_646 2_556 ?
O2 O4 O5 63.0(11) 2_646 2_646 ?
O2 O4 O6 127.9(14) 2_646 1_456 ?
O2 O4 O6 64.6(10) 2_646 2_646 ?
O3 O4 O3 160.1(15) 2_546 2_556 ?
O3 O4 O5 57.7(11) 2_546 2_646 ?
O3 O4 O6 128.7(14) 2_546 1_456 ?
O3 O4 O6 54.2(10) 2_546 2_646 ?
O3 O4 O5 114.5(14) 2_556 2_646 ?
O3 O4 O6 65.0(11) 2_556 1_456 ?
O3 O4 O6 110.0(12) 2_556 2_646 ?
O5 O4 O6 162.3(14) 2_646 1_456 ?
O5 O4 O6 87.4(10) 2_646 2_646 ?
O6 O4 O6 109.7(11) 1_456 2_646 ?
Dy O5 Dy 119.5(7) 1_655 2_646 ?
Dy O5 Ni 115.5(8) 1_655 1_555 ?
Dy O5 W 95.2(6) 1_655 1_555 ?
Dy O5 O1 156.5(12) 1_655 2_646 ?
Dy O5 O2 119.3(12) 1_655 1_555 ?
Dy O5 O3 93.5(11) 1_655 1_655 ?
Dy O5 O4 68.4(10) 1_655 2_656 ?
Dy O5 Ni 96.4(11) 2_646 1_555 ?
Dy O5 W 83.0(7) 2_646 1_555 ?
Dy O5 O1 59.0(9) 2_646 2_646 ?
Dy O5 O2 118.9(12) 2_646 1_555 ?
Dy O5 O3 65.7(10) 2_646 1_655 ?
Dy O5 O4 131.7(13) 2_646 2_656 ?
Ni O5 W 144.2(7) 1_555 1_555 ?
Ni O5 O1 46.3(10) 1_555 2_646 ?
Ni O5 O3 53.0(11) 1_555 1_655 ?
Ni O5 O4 48.7(10) 1_555 2_656 ?
W O5 O1 107.5(11) 1_555 2_646 ?
W O5 O2 107.0(11) 1_555 1_555 ?
W O5 O3 147.7(13) 1_555 1_655 ?
W O5 O4 145.2(13) 1_555 2_656 ?
O1 O5 O2 60.6(10) 2_646 1_555 ?
O1 O5 O3 63.9(11) 2_646 1_655 ?
O1 O5 O4 94.9(13) 2_646 2_656 ?
O2 O5 O3 95.6(13) 1_555 1_655 ?
O2 O5 O4 61.4(11) 1_555 2_656 ?
O3 O5 O4 66.3(12) 1_655 2_656 ?
Na O6 Na 101.7(10) 1_555 2_645 ?
Na O6 Na 95.3(10) 1_555 2_655 ?
Na O6 Ni 99.1(10) 1_555 1_555 ?
Na O6 W 107.6(10) 1_555 1_554 ?
Na O6 O1 78.6(11) 1_555 1_554 ?
Na O6 O1 62.2(11) 1_555 2_646 ?
Na O6 O2 65.8(11) 1_555 2_645 ?
Na O6 O3 125.4(14) 1_555 1_655 ?
Na O6 O3 135.0(14) 1_555 2_655 ?
Na O6 O4 131.0(14) 1_555 1_654 ?
Na O6 O4 129.4(13) 1_555 2_656 ?
Na O6 Na 162.9(9) 2_645 2_655 ?
Na O6 Ni 97.1(10) 2_645 1_555 ?
Na O6 W 98.1(8) 2_645 1_554 ?
Na O6 O1 132.6(12) 2_645 1_554 ?
Na O6 O1 76.0(10) 2_645 2_646 ?
Na O6 O2 76.3(10) 2_645 2_645 ?
Na O6 O3 51.7(9) 2_645 1_655 ?
Na O6 O3 111.4(11) 2_645 2_655 ?
Na O6 O4 52.0(9) 2_645 1_654 ?
Na O6 O4 110.9(11) 2_645 2_656 ?
Na O6 Ni 78.3(9) 2_655 1_555 ?
Na O6 W 78.1(7) 2_655 1_554 ?
Na O6 O1 52.6(8) 2_655 1_554 ?
Na O6 O1 111.1(11) 2_655 2_646 ?
Na O6 O2 112.9(11) 2_655 2_645 ?
Na O6 O3 116.0(11) 2_655 1_655 ?
Na O6 O3 55.5(8) 2_655 2_655 ?
Na O6 O4 116.5(12) 2_655 1_654 ?
Na O6 O4 55.3(8) 2_655 2_656 ?
Ni O6 W 145.6(7) 1_555 1_554 ?
Ni O6 O1 129.9(13) 1_555 1_554 ?
Ni O6 O1 48.2(9) 1_555 2_646 ?
Ni O6 O2 161.2(14) 1_555 2_645 ?
Ni O6 O3 51.2(10) 1_555 1_655 ?
Ni O6 O3 106.0(12) 1_555 2_655 ?
Ni O6 O4 122.1(14) 1_555 1_654 ?
W O6 O1 166.1(14) 1_554 2_646 ?
W O6 O2 53.1(9) 1_554 2_645 ?
W O6 O3 121.3(13) 1_554 1_655 ?
W O6 O4 51.0(9) 1_554 1_654 ?
W O6 O4 104.9(12) 1_554 2_656 ?
O1 O6 O1 136.8(15) 1_554 2_646 ?
O1 O6 O2 60.5(10) 1_554 2_645 ?
O1 O6 O3 155.9(15) 1_554 1_655 ?
O1 O6 O3 56.6(10) 1_554 2_655 ?
O1 O6 O4 91.8(12) 1_554 1_654 ?
O1 O6 O4 103.8(12) 1_554 2_656 ?
O1 O6 O2 113.0(15) 2_646 2_645 ?
O1 O6 O3 65.0(11) 2_646 1_655 ?
O1 O6 O3 154.2(15) 2_646 2_655 ?
O1 O6 O4 127.1(15) 2_646 1_654 ?
O1 O6 O4 88.9(12) 2_646 2_656 ?
O2 O6 O3 127.5(15) 2_645 1_655 ?
O2 O6 O3 92.7(12) 2_645 2_655 ?
O2 O6 O4 67.7(11) 2_645 1_654 ?
O2 O6 O4 158.0(15) 2_645 2_656 ?
O3 O6 O3 99.3(13) 1_655 2_655 ?
O3 O6 O4 74.3(12) 1_655 1_654 ?
O3 O6 O4 60.7(10) 1_655 2_656 ?
O3 O6 O4 61.0(11) 2_655 1_654 ?
O3 O6 O4 65.3(10) 2_655 2_656 ?
O4 O6 O4 99.7(13) 1_654 2_656 ?

loop_
_geom_bond_atom_site_label_1
_geom_bond_atom_site_label_2
_geom_bond_distance
_geom_bond_site_symmetry_2
_geom_bond_publ_flag
Na Ni 3.304(17) 1_455 ?
Na Ni 3.262(17) 1_555 ?
Na Ni 3.19(2) 2_645 ?
Na W 3.232(15) 1_454 ?
Na W 3.291(15) 1_554 ?
Na W 3.091(12) 2_646 ?
Na W 3.459(12) 2_656 ?
Na O1 3.31(3) 1_554 ?
Na O1 2.58(3) 2_646 ?
Na O2 3.26(3) 1_555 ?
Na O2 2.64(3) 2_645 ?
Na O3 2.67(3) 1_555 ?
Na O3 2.31(3) 2_555 ?
Na O4 2.70(3) 1_554 ?
Na O4 2.29(3) 2_556 ?
Na O6 3.14(2) 1_455 ?
Na O6 2.21(2) 1_555 ?
Na O6 2.883(20) 2_645 ?
Na O6 2.666(20) 2_655 ?
Dy Ni 3.369(8) 1_455 ?
Dy Ni 3.264(8) 1_555 ?
Dy Ni 3.113(18) 2_656 ?
Dy W 3.415(3) 1_455 ?
Dy W 3.356(3) 1_555 ?
Dy W 3.175(4) 2_656 ?
Dy O1 2.58(2) 1_555 ?
Dy O1 2.42(2) 2_646 ?
Dy O2 2.61(2) 1_555 ?
Dy O2 2.41(2) 2_646 ?
Dy O3 2.70(2) 2_556 ?
Dy O4 3.49(2) 1_555 ?
Dy O4 2.69(2) 2_556 ?
Dy O5 2.199(17) 1_455 ?
Dy O5 3.269(16) 1_555 ?
Dy O5 3.34(2) 2_646 ?
Dy O5 2.37(2) 2_656 ?
Ni Na 3.262(17) 1_555 ?
Ni Na 3.304(17) 1_655 ?
Ni Na 3.19(2) 2_655 ?
Ni Dy 3.264(8) 1_555 ?
Ni Dy 3.369(8) 1_655 ?
Ni Dy 3.113(18) 2_646 ?
Ni O1 2.04(3) 2_646 ?
Ni O2 1.89(3) 1_555 ?
Ni O3 2.09(3) 1_655 ?
Ni O4 1.92(3) 2_656 ?
Ni O5 1.776(17) 1_555 ?
Ni O6 2.075(17) 1_555 ?
W Na 3.291(15) 1_556 ?
W Na 3.232(15) 1_656 ?
W Na 3.459(12) 2_646 ?
W Na 3.091(12) 2_656 ?
W Dy 3.356(3) 1_555 ?
W Dy 3.415(3) 1_655 ?
W Dy 3.175(4) 2_646 ?
W O1 1.96(2) 1_555 ?
W O2 2.11(2) 2_646 ?
W O3 1.85(2) 2_656 ?
W O4 1.99(2) 1_655 ?
W O5 2.422(16) 1_555 ?
W O6 1.859(16) 1_556 ?
O1 Na 3.31(3) 1_556 ?
O1 Na 2.58(3) 2_656 ?
O1 Dy 2.58(2) 1_555 ?
O1 Dy 2.42(2) 2_656 ?
O1 Ni 2.04(3) 2_656 ?
O1 W 1.96(2) 1_555 ?
O1 O2 3.31(3) 1_555 ?
O1 O2 2.81(3) 2_646 ?
O1 O2 2.81(3) 2_656 ?
O1 O3 2.87(3) 2_556 ?
O1 O3 2.75(3) 2_656 ?
O1 O4 3.14(3) 1_665 ?
O1 O5 3.11(3) 1_555 ?
O1 O5 2.82(3) 2_656 ?
O1 O6 2.95(3) 1_556 ?
O1 O6 2.72(3) 2_656 ?
O2 Na 3.26(3) 1_555 ?
O2 Na 2.64(3) 2_655 ?
O2 Dy 2.61(2) 1_555 ?
O2 Dy 2.41(2) 2_656 ?
O2 Ni 1.89(3) 1_555 ?
O2 W 2.11(2) 2_656 ?
O2 O1 3.31(3) 1_555 ?
O2 O1 2.81(3) 2_646 ?
O2 O1 2.81(3) 2_656 ?
O2 O3 3.11(3) 1_665 ?
O2 O4 2.87(3) 2_556 ?
O2 O4 2.72(3) 2_656 ?
O2 O5 2.76(3) 1_555 ?
O2 O5 3.17(3) 2_656 ?
O2 O6 3.03(3) 1_555 ?
O2 O6 2.61(3) 2_655 ?
O3 Na 2.67(3) 1_555 ?
O3 Na 2.31(3) 2_545 ?
O3 Dy 2.70(2) 2_546 ?
O3 Ni 2.09(3) 1_455 ?
O3 W 1.85(2) 2_646 ?
O3 O1 2.87(3) 2_546 ?
O3 O1 2.75(3) 2_646 ?
O3 O2 3.11(3) 1_445 ?
O3 O4 3.12(3) 1_554 ?
O3 O4 2.75(3) 2_546 ?
O3 O4 2.82(3) 2_556 ?
O3 O5 2.61(3) 1_455 ?
O3 O5 3.02(3) 2_646 ?
O3 O6 2.62(3) 1_455 ?
O3 O6 2.85(3) 2_645 ?
O4 Na 2.70(3) 1_556 ?
O4 Na 2.29(3) 2_546 ?
O4 Dy 3.49(2) 1_555 ?
O4 Dy 2.69(2) 2_546 ?
O4 Ni 1.92(3) 2_646 ?
O4 W 1.99(2) 1_455 ?
O4 O1 3.14(3) 1_445 ?
O4 O2 2.87(3) 2_546 ?
O4 O2 2.72(3) 2_646 ?
O4 O3 3.12(3) 1_556 ?
O4 O3 2.82(3) 2_546 ?
O4 O3 2.75(3) 2_556 ?
O4 O5 3.04(3) 1_455 ?
O4 O5 2.56(3) 2_646 ?
O4 O6 2.54(3) 1_456 ?
O4 O6 2.94(3) 2_646 ?
O5 Dy 3.269(16) 1_555 ?
O5 Dy 2.199(17) 1_655 ?
O5 Dy 2.37(2) 2_646 ?
O5 Dy 3.34(2) 2_656 ?
O5 Ni 1.776(17) 1_555 ?
O5 W 2.422(16) 1_555 ?
O5 O1 3.11(3) 1_555 ?
O5 O1 2.82(3) 2_646 ?
O5 O2 2.76(3) 1_555 ?
O5 O2 3.17(3) 2_646 ?
O5 O3 2.61(3) 1_655 ?
O5 O3 3.02(3) 2_656 ?
O5 O4 3.04(3) 1_655 ?
O5 O4 2.56(3) 2_656 ?
O5 O5 3.14(3) 2_746 ?
O5 O5 3.14(3) 2_756 ?
O6 Na 2.21(2) 1_555 ?
O6 Na 3.14(2) 1_655 ?
O6 Na 2.666(20) 2_645 ?
O6 Na 2.883(20) 2_655 ?
O6 Ni 2.075(17) 1_555 ?
O6 W 1.859(16) 1_554 ?
O6 O1 2.95(3) 1_554 ?
O6 O1 2.72(3) 2_646 ?
O6 O2 3.03(3) 1_555 ?
O6 O2 2.61(3) 2_645 ?
O6 O3 2.62(3) 1_655 ?
O6 O3 2.85(3) 2_655 ?
O6 O4 2.54(3) 1_654 ?
O6 O4 2.94(3) 2_656 ?
O6 O6 3.28(2) 2_645 ?
O6 O6 3.28(2) 2_655 ?
